data_7713169
loop_
_publ_author_name
'Bekker, T. B.'
'Ryadun, Alexey A.'
'Rashchenko, Sergey V.'
'Davydov, Aleksey V.'

_publ_section_title
;
 LiBa12(BO3)7F4 (LBBF) crystals doped with Eu3+, Tb3+, Ce3+: structure and
 luminescence properties
;
_journal_name_full 'Dalton Transactions'
_journal_paper_doi 10.1039/D3DT01279D
_journal_year 2023
_chemical_formula_sum 'B7 Ba11.72563 F4 Li O21'
_chemical_formula_weight 2105
_space_group_IT_number 135
_space_group_name_Hall '-P 4c 2ab'
_space_group_name_H-M_alt 'P 42/m b c'
_symmetry_cell_setting tetragonal
_symmetry_Int_Tables_number 135
_symmetry_space_group_name_Hall '-P 4c 2ab'
_symmetry_space_group_name_H-M 'P 42/m b c'
_audit_update_record
;
2022-06-27 deposited with the CCDC.	2023-05-26 downloaded from the CCDC.
;
_cell_angle_alpha 90
_cell_angle_beta 90
_cell_angle_gamma 90
_cell_formula_units_Z 4
_cell_length_a 13.5360(2)
_cell_length_b 13.5360(2)
_cell_length_c 14.9439(2)
_cell_measurement_reflns_used 54174
_cell_measurement_temperature 293
_cell_measurement_theta_max 29.54
_cell_measurement_theta_min 2.06
_cell_volume 2738.07(7)
_computing_cell_refinement 'CrysAlisPro 1.171.42.49 (Rigaku OD, 2022)'
_computing_data_collection 'CrysAlisPro 1.171.42.49 (Rigaku OD, 2022)'
_computing_data_reduction 'CrysAlisPro 1.171.42.49 (Rigaku OD, 2022)'
_diffrn_ambient_temperature 293
_diffrn_detector 'CCD plate'
_diffrn_measured_fraction_theta_full 1
_diffrn_measured_fraction_theta_max 1
_diffrn_measurement_device 'four-circle diffractometer'
_diffrn_measurement_device_type 'esperanto-CrysAlisPro-abstract goniometer imported esperanto images'
_diffrn_measurement_method '\w scans'
_diffrn_radiation_monochromator graphite
_diffrn_radiation_probe x-ray
_diffrn_radiation_source 'X-ray tube'
_diffrn_radiation_type 'Mo K\a'
_diffrn_radiation_wavelength 0.71073
_diffrn_reflns_av_R_equivalents 0.0749
_diffrn_reflns_av_unetI/netI 0.0925
_diffrn_reflns_limit_h_max 18
_diffrn_reflns_limit_h_min -18
_diffrn_reflns_limit_k_max 18
_diffrn_reflns_limit_k_min -18
_diffrn_reflns_limit_l_max 20
_diffrn_reflns_limit_l_min -20
_diffrn_reflns_number 103417
_diffrn_reflns_theta_full 29.56
_diffrn_reflns_theta_max 29.56
_diffrn_reflns_theta_min 2.13
_diffrn_source 'fine-focus sealed X-ray tube'
_exptl_absorpt_coefficient_mu 16.667
_exptl_absorpt_correction_T_max 1
_exptl_absorpt_correction_T_min 0.182
_exptl_absorpt_correction_type multi-scan
_exptl_absorpt_process_details
;
CrysAlisPro 1.171.42.49 (Rigaku Oxford Diffraction, 2022)
Empirical absorption correction using spherical harmonics,
implemented in SCALE3 ABSPACK scaling algorithm.
;
_exptl_crystal_density_diffrn 5.1064
_exptl_crystal_description platelet
_exptl_crystal_F_000 3595
_exptl_crystal_size_max 0.250
_exptl_crystal_size_mid 0.150
_exptl_crystal_size_min 0.050
_refine_diff_density_max 1.37
_refine_diff_density_min -0.97
_refine_ls_extinction_coef 7080(170)
_refine_ls_extinction_method 'B-C type 1 Gaussian isotropic (Becker & Coppens, 1974)'
_refine_ls_goodness_of_fit_gt 0.5753
_refine_ls_goodness_of_fit_ref 0.6490
_refine_ls_number_constraints 0
_refine_ls_number_parameters 125
_refine_ls_number_reflns 1987
_refine_ls_number_restraints 0
_refine_ls_R_factor_all 0.0495
_refine_ls_R_factor_gt 0.0204
_refine_ls_shift/su_max 0.0176
_refine_ls_shift/su_mean 0.0014
_refine_ls_structure_factor_coef Fsqd
_refine_ls_weighting_details w=1/(\s^2^(I)+0.0004I^2^)
_refine_ls_weighting_scheme sigma
_refine_ls_wR_factor_gt 0.0480
_refine_ls_wR_factor_ref 0.0690
_reflns_number_gt 1253
_reflns_number_total 1987
_reflns_threshold_expression I>3\s(I)
_cod_data_source_file d3dt01279d2.cif
_cod_data_source_block I
_cod_original_sg_symbol_Hall '-P 4c;-2ab'
_cod_original_formula_sum 'B7 Ba11.72563 F4 Li1 O21'
_cod_database_code 7713169
_publcif_datablock.id {760fbc04-b605-42fc-9d45-8fd8b2d47cfe}

_publcif_funding_html
;
;

loop_
_space_group_symop_id
_space_group_symop_operation_xyz
1 x,y,z
2 -x,-y,z
3 -y,x,z+1/2
4 y,-x,z+1/2
5 -x+1/2,y+1/2,-z
6 x+1/2,-y+1/2,-z
7 y+1/2,x+1/2,-z+1/2
8 -y+1/2,-x+1/2,-z+1/2
9 -x,-y,-z
10 x,y,-z
11 y,-x,-z+1/2
12 -y,x,-z+1/2
13 x+1/2,-y+1/2,z
14 -x+1/2,y+1/2,z
15 -y+1/2,-x+1/2,z+1/2
16 y+1/2,x+1/2,z+1/2

loop_
_atom_site_label
_atom_site_type_symbol
_atom_site_fract_x
_atom_site_fract_y
_atom_site_fract_z
_atom_site_adp_type
_atom_site_U_iso_or_equiv
_atom_site_site_symmetry_multiplicity
_atom_site_occupancy
_atom_site_calc_flag
_atom_site_refinement_flags
_atom_site_disorder_assembly
_atom_site_disorder_group
Ba1 Ba 0.31916(3) 0.33189(3) 0.5 Uani 0.00889(15) 8 0.977(8) d . . .
Ba2 Ba 0.56300(2) 0.20069(2) 0.63286(3) Uani 0.00975(11) 16 0.979(8) d . . .
Ba3 Ba 0.20390(2) 0.57779(2) 0.63417(3) Uani 0.01133(12) 16 0.980(8) d . . .
Ba4 Ba 0.5 0.5 0.63336(4) Uani 0.01461(18) 8 0.968(8) d . . .
F1 F 0.4253(3) 0.1395(3) 0.5 Uani 0.0188(16) 8 1 d . . .
F2 F 0.1299(3) 0.4332(3) 0.5 Uani 0.0238(17) 8 1 d . . .
O1 O 0.1867(4) 0.1975(4) 0.5 Uani 0.0156(19) 8 1 d . . .
O2 O 0.5188(3) 0.3543(4) 0.5 Uani 0.0121(16) 8 1 d . . .
O3 O 0.1465(4) 0.0252(3) 0.5 Uani 0.0146(17) 8 1 d . . .
O4 O 0.2468(3) 0.3895(3) 0.6786(3) Uani 0.0190(13) 16 1 d . . .
O5 O 0.3755(3) 0.2680(3) 0.6685(4) Uani 0.0243(14) 16 1 d . . .
O6 O 0.3733(3) 0.3818(3) 0.7910(3) Uani 0.0168(12) 16 1 d . . .
O7 O 0.0494(5) 0.5729(5) 0.7239(6) Uani 0.017(3) 16 0.5 d . . .
B1 B 0.3319(4) 0.3462(4) 0.7132(5) Uani 0.0120(17) 16 1 d . . .
B2 B 0.1182(6) 0.1237(6) 0.5 Uani 0.012(3) 8 1 d . . .
O8 O 0 0.5 0.6404(9) Uani 0.016(4) 8 0.5 d . . .
B3 B 0 0.5 0.7332(13) Uiso 0.008(3) 8 0.5 d . . .
Li1 Li 0 0.5 0.513(3) Uiso 0.015(6) 8 0.5 d . . .

loop_
_atom_site_aniso_label
_atom_site_aniso_type_symbol
_atom_site_aniso_U_11
_atom_site_aniso_U_22
_atom_site_aniso_U_33
_atom_site_aniso_U_12
_atom_site_aniso_U_13
_atom_site_aniso_U_23
Ba1 Ba 0.0085(2) 0.0077(2) 0.0104(3) -0.00185(16) 0 0
Ba2 Ba 0.01033(18) 0.01029(18) 0.0086(2) -0.00015(10) -0.00013(13) 0.00042(13)
Ba3 Ba 0.01161(18) 0.01023(17) 0.0122(3) 0.00167(11) -0.00042(13) 0.00054(13)
Ba4 Ba 0.0154(3) 0.0191(3) 0.0093(3) 0.0073(2) 0 0
F1 F 0.019(2) 0.018(2) 0.020(3) -0.0034(18) 0 0
F2 F 0.018(2) 0.017(2) 0.036(4) -0.0006(18) 0 0
O1 O 0.011(2) 0.010(2) 0.026(4) -0.005(2) 0 0
O2 O 0.009(2) 0.013(2) 0.015(3) 0.0037(19) 0 0
O3 O 0.014(3) 0.010(2) 0.020(4) -0.002(2) 0 0
O4 O 0.0209(19) 0.0183(19) 0.018(3) 0.0049(15) -0.007(2) 0.0009(18)
O5 O 0.021(2) 0.029(2) 0.023(3) 0.0078(17) 0.000(2) -0.008(2)
O6 O 0.0157(18) 0.0209(19) 0.014(3) 0.0014(16) -0.0050(18) -0.0048(19)
O7 O 0.019(4) 0.019(4) 0.014(6) -0.002(3) 0.002(4) 0.000(4)
B1 B 0.015(3) 0.012(3) 0.010(4) -0.001(2) 0.001(3) 0.003(3)
B2 B 0.014(4) 0.013(4) 0.009(5) 0.002(3) 0 0
O8 O 0.019(6) 0.017(5) 0.013(7) 0.004(4) 0 0

loop_
_atom_type_symbol
_atom_type_scat_dispersion_real
_atom_type_scat_dispersion_imag
_atom_type_scat_source
B 0.0013 0.0007 'International Tables Vol C tables 4.2.6.8 and 6.1.1.1'
Ba -0.3244 2.2819 'International Tables Vol C tables 4.2.6.8 and 6.1.1.1'
F 0.0171 0.0103 'International Tables Vol C tables 4.2.6.8 and 6.1.1.1'
Li -0.0003 0.0001 'International Tables Vol C tables 4.2.6.8 and 6.1.1.1'
O 0.0106 0.0060 'International Tables Vol C tables 4.2.6.8 and 6.1.1.1'

loop_
_exptl_crystal_face_index_h
_exptl_crystal_face_index_k
_exptl_crystal_face_index_l
_exptl_crystal_face_perp_dist
? ? ? ?

loop_
_geom_angle_atom_site_label_1
_geom_angle_atom_site_label_2
_geom_angle_atom_site_label_3
_geom_angle_site_symmetry_1
_geom_angle_site_symmetry_2
_geom_angle_site_symmetry_3
_geom_angle
_geom_angle_publ_flag
F1 Ba1 F2 . . . 147.04(12) ?
F1 Ba1 O1 . . . 73.45(14) ?
F1 Ba1 O2 . . . 67.51(13) ?
F1 Ba1 O3 . . 5_556 141.03(13) ?
F1 Ba1 O4 . . . 113.08(7) ?
F1 Ba1 O4 . . 10_556 113.08(7) ?
F1 Ba1 O5 . . . 66.01(9) ?
F1 Ba1 O5 . . 10_556 66.01(9) ?
F2 Ba1 O1 . . . 73.59(14) ?
F2 Ba1 O2 . . . 145.44(13) ?
F2 Ba1 O3 . . 5_556 71.93(14) ?
F2 Ba1 O4 . . . 65.32(8) ?
F2 Ba1 O4 . . 10_556 65.32(8) ?
F2 Ba1 O5 . . . 112.98(9) ?
F2 Ba1 O5 . . 10_556 112.98(9) ?
O1 Ba1 O2 . . . 140.97(15) ?
O1 Ba1 O3 . . 5_556 145.52(15) ?
O1 Ba1 O4 . . . 87.45(8) ?
O1 Ba1 O4 . . 10_556 87.45(8) ?
O1 Ba1 O5 . . . 88.33(9) ?
O1 Ba1 O5 . . 10_556 88.33(9) ?
O2 Ba1 O3 . . 5_556 73.51(15) ?
O2 Ba1 O4 . . . 107.49(8) ?
O2 Ba1 O4 . . 10_556 107.49(8) ?
O2 Ba1 O5 . . . 76.17(9) ?
O2 Ba1 O5 . . 10_556 76.17(9) ?
O3 Ba1 O4 5_556 . . 78.33(8) ?
O3 Ba1 O4 5_556 . 10_556 78.33(8) ?
O3 Ba1 O5 5_556 . . 105.02(9) ?
O3 Ba1 O5 5_556 . 10_556 105.02(9) ?
O4 Ba1 O4 . . 10_556 129.75(11) ?
O4 Ba1 O5 . . . 49.54(11) ?
O4 Ba1 O5 . . 10_556 175.76(11) ?
O4 Ba1 O5 10_556 . . 175.76(11) ?
O4 Ba1 O5 10_556 . 10_556 49.54(11) ?
O5 Ba1 O5 . . 10_556 130.77(12) ?
F1 Ba2 F2 . . 6_556 62.29(11) ?
F1 Ba2 O1 . . 6_556 92.20(9) ?
F1 Ba2 O2 . . . 66.47(11) ?
F1 Ba2 O4 . . 12_656 150.29(9) ?
F1 Ba2 O4 . . 13_555 127.84(12) ?
F1 Ba2 O5 . . . 68.08(13) ?
F1 Ba2 O6 . . 12_656 136.54(12) ?
F1 Ba2 O7 . . 14_545 78.1(2) ?
F1 Ba2 O8 . . 13_555 63.5(2) ?
F2 Ba2 O1 6_556 . 6_556 69.22(11) ?
F2 Ba2 O2 6_556 . . 92.53(9) ?
F2 Ba2 O4 6_556 . 12_656 137.10(10) ?
F2 Ba2 O4 6_556 . 13_555 67.43(12) ?
F2 Ba2 O5 6_556 . . 129.95(13) ?
F2 Ba2 O6 6_556 . 12_656 139.33(12) ?
F2 Ba2 O7 6_556 . 14_545 97.16(19) ?
F2 Ba2 O8 6_556 . 13_555 60.9(2) ?
O1 Ba2 O2 6_556 . . 47.75(12) ?
O1 Ba2 O4 6_556 . 12_656 114.87(10) ?
O1 Ba2 O4 6_556 . 13_555 82.29(12) ?
O1 Ba2 O5 6_556 . . 120.08(13) ?
O1 Ba2 O6 6_556 . 12_656 73.85(12) ?
O1 Ba2 O7 6_556 . 14_545 166.0(2) ?
O1 Ba2 O8 6_556 . 13_555 130.1(2) ?
O2 Ba2 O4 . . 12_656 122.62(10) ?
O2 Ba2 O4 . . 13_555 129.97(12) ?
O2 Ba2 O5 . . . 73.02(13) ?
O2 Ba2 O6 . . 12_656 74.29(12) ?
O2 Ba2 O7 . . 14_545 133.30(19) ?
O2 Ba2 O8 . . 13_555 129.8(2) ?
O4 Ba2 O4 12_656 . 13_555 70.89(11) ?
O4 Ba2 O5 12_656 . . 86.91(13) ?
O4 Ba2 O6 12_656 . 12_656 49.93(12) ?
O4 Ba2 O7 12_656 . 14_545 77.0(2) ?
O4 Ba2 O8 12_656 . 13_555 103.2(3) ?
O4 Ba2 O5 13_555 . . 154.19(14) ?
O4 Ba2 O6 13_555 . 12_656 91.60(11) ?
O4 Ba2 O7 13_555 . 14_545 95.59(18) ?
O4 Ba2 O8 13_555 . 13_555 81.01(10) ?
O5 Ba2 O6 . . 12_656 83.52(12) ?
O5 Ba2 O7 . . 14_545 65.84(18) ?
O5 Ba2 O8 . . 13_555 91.84(10) ?
O6 Ba2 O7 12_656 . 14_545 120.1(2) ?
O6 Ba2 O8 12_656 . 13_555 152.9(3) ?
O7 Ba2 O8 14_545 . 13_555 36.3(3) ?
F1 Ba3 F2 5_556 . . 60.10(11) ?
F1 Ba3 O1 5_556 . 5_556 70.36(11) ?
F1 Ba3 O3 5_556 . 5_556 90.82(9) ?
F1 Ba3 O4 5_556 . . 126.54(12) ?
F1 Ba3 O5 5_556 . 11_566 142.06(10) ?
F1 Ba3 O5 5_556 . 14_555 67.68(13) ?
F1 Ba3 O6 5_556 . 11_566 140.63(12) ?
F1 Ba3 O7 5_556 . . 82.4(2) ?
F1 Ba3 O7 5_556 . 7_456 100.92(18) ?
F1 Ba3 O8 5_556 . . 62.9(2) ?
F2 Ba3 O1 . . 5_556 94.11(9) ?
F2 Ba3 O3 . . 5_556 67.23(12) ?
F2 Ba3 O4 . . . 67.47(12) ?
F2 Ba3 O5 . . 11_566 149.16(9) ?
F2 Ba3 O5 . . 14_555 126.24(12) ?
F2 Ba3 O6 . . 11_566 136.96(12) ?
F2 Ba3 O7 . . . 93.6(2) ?
F2 Ba3 O7 . . 7_456 101.98(18) ?
F2 Ba3 O8 . . . 58.2(2) ?
O1 Ba3 O3 5_556 . 5_556 47.80(13) ?
O1 Ba3 O4 5_556 . . 125.01(13) ?
O1 Ba3 O5 5_556 . 11_566 112.74(10) ?
O1 Ba3 O5 5_556 . 14_555 79.41(13) ?
O1 Ba3 O6 5_556 . 11_566 72.87(12) ?
O1 Ba3 O7 5_556 . . 142.9(2) ?
O1 Ba3 O7 5_556 . 7_456 154.70(17) ?
O1 Ba3 O8 5_556 . . 132.9(2) ?
O3 Ba3 O4 5_556 . . 77.91(12) ?
O3 Ba3 O5 5_556 . 11_566 119.97(10) ?
O3 Ba3 O5 5_556 . 14_555 127.20(13) ?
O3 Ba3 O6 5_556 . 11_566 74.39(12) ?
O3 Ba3 O7 5_556 . . 160.4(2) ?
O3 Ba3 O7 5_556 . 7_456 157.41(17) ?
O3 Ba3 O8 5_556 . . 125.4(2) ?
O4 Ba3 O5 . . 11_566 84.22(12) ?
O4 Ba3 O5 . . 14_555 153.48(14) ?
O4 Ba3 O6 . . 11_566 86.48(11) ?
O4 Ba3 O7 . . . 91.35(19) ?
O4 Ba3 O7 . . 7_456 79.60(18) ?
O4 Ba3 O8 . . . 81.77(10) ?
O5 Ba3 O5 11_566 . 14_555 75.66(12) ?
O5 Ba3 O6 11_566 . 11_566 47.46(12) ?
O5 Ba3 O7 11_566 . . 74.4(2) ?
O5 Ba3 O7 11_566 . 7_456 59.29(18) ?
O5 Ba3 O8 11_566 . . 107.5(3) ?
O5 Ba3 O6 14_555 . 11_566 92.29(11) ?
O5 Ba3 O7 14_555 . . 66.89(19) ?
O5 Ba3 O7 14_555 . 7_456 75.34(18) ?
O5 Ba3 O8 14_555 . . 87.92(9) ?
O6 Ba3 O7 11_566 . . 121.8(2) ?
O6 Ba3 O7 11_566 . 7_456 106.4(2) ?
O6 Ba3 O8 11_566 . . 153.5(3) ?
O7 Ba3 O7 . . 7_456 18.5(3) ?
O7 Ba3 O8 . . . 35.7(3) ?
O7 Ba3 O8 7_456 . . 48.2(3) ?
O2 Ba4 O2 . . 2_665 89.88(10) ?
O2 Ba4 O3 . . 5_556 69.48(12) ?
O2 Ba4 O3 . . 6_556 49.77(13) ?
O2 Ba4 O6 . . 11_566 145.53(13) ?
O2 Ba4 O6 . . 12_656 77.89(13) ?
O2 Ba4 O3 2_665 . 5_556 49.77(13) ?
O2 Ba4 O3 2_665 . 6_556 69.48(12) ?
O2 Ba4 O6 2_665 . 11_566 77.89(13) ?
O2 Ba4 O6 2_665 . 12_656 145.53(13) ?
O3 Ba4 O3 5_556 . 6_556 90.53(10) ?
O3 Ba4 O6 5_556 . 11_566 78.24(13) ?
O3 Ba4 O6 5_556 . 12_656 144.60(13) ?
O3 Ba4 O6 6_556 . 11_566 144.60(13) ?
O3 Ba4 O6 6_556 . 12_656 78.24(13) ?
O6 Ba4 O6 11_566 . 12_656 128.53(15) ?
O4 B1 O5 . . . 119.7(6) ?
O4 B1 O6 . . . 120.2(5) ?
O5 B1 O6 . . . 120.1(5) ?
O1 B2 O2 . . 6_456 120.4(7) ?
O1 B2 O3 . . . 121.1(7) ?
O2 B2 O3 6_456 . . 118.5(7) ?
O7 B3 O7 . . 2_565 167(2) ?
O7 B3 O7 . . 7_456 40.7(6) ?
O7 B3 O7 . . 8_556 150.1(13) ?
O7 B3 O8 . . . 83.3(10) ?
O7 B3 O7 2_565 . 7_456 150.1(13) ?
O7 B3 O7 2_565 . 8_556 40.7(6) ?
O7 B3 O8 2_565 . . 83.3(10) ?
O7 B3 O7 7_456 . 8_556 123.6(16) ?
O7 B3 O8 7_456 . . 118.2(8) ?
O7 B3 O8 8_556 . . 118.2(8) ?
F1 Li1 F1 5_556 . 6_456 169(2) ?
F1 Li1 F2 5_556 . . 88.5(3) ?
F1 Li1 F2 5_556 . 2_565 90.4(3) ?
F1 Li1 O8 5_556 . . 95.4(11) ?
F1 Li1 O8 5_556 . 9_566 84.6(11) ?
F1 Li1 F2 6_456 . . 90.4(3) ?
F1 Li1 F2 6_456 . 2_565 88.5(3) ?
F1 Li1 O8 6_456 . . 95.4(11) ?
F1 Li1 O8 6_456 . 9_566 84.6(11) ?
F2 Li1 F2 . . 2_565 168(2) ?
F2 Li1 O8 . . . 95.8(12) ?
F2 Li1 O8 . . 9_566 84.2(12) ?
F2 Li1 O8 2_565 . . 95.8(12) ?
F2 Li1 O8 2_565 . 9_566 84.2(12) ?
O8 Li1 O8 . . 9_566 180 ?

loop_
_geom_bond_atom_site_label_1
_geom_bond_atom_site_label_2
_geom_bond_site_symmetry_1
_geom_bond_site_symmetry_2
_geom_bond_distance
_geom_bond_publ_flag
Ba1 F1 . . 2.974(4) ?
Ba1 F2 . . 2.906(4) ?
Ba1 O1 . . 2.554(5) ?
Ba1 O2 . . 2.719(5) ?
Ba1 O3 . 5_556 2.658(5) ?
Ba1 O4 . . 2.948(4) ?
Ba1 O4 . 10_556 2.948(4) ?
Ba1 O5 . . 2.769(5) ?
Ba1 O5 . 10_556 2.769(5) ?
Ba2 F1 . . 2.847(3) ?
Ba2 F2 . 6_556 2.837(3) ?
Ba2 O1 . 6_556 2.941(4) ?
Ba2 O2 . . 2.936(4) ?
Ba2 O4 . 12_656 2.957(5) ?
Ba2 O4 . 13_555 2.855(4) ?
Ba2 O5 . . 2.748(4) ?
Ba2 O6 . 12_656 2.704(4) ?
Ba2 O7 . 14_545 2.675(8) ?
Ba2 O8 . 13_555 2.8494(6) ?
Ba3 F1 . 5_556 2.788(3) ?
Ba3 F2 . . 2.976(3) ?
Ba3 O1 . 5_556 2.972(4) ?
Ba3 O3 . 5_556 2.938(4) ?
Ba3 O4 . . 2.697(4) ?
Ba3 O5 . 11_566 3.138(5) ?
Ba3 O5 . 14_555 2.837(4) ?
Ba3 O6 . 11_566 2.737(4) ?
Ba3 O7 . . 2.486(8) ?
Ba3 O7 . 7_456 2.790(8) ?
Ba3 O8 . . 2.9554(5) ?
Ba4 O2 . . 2.816(3) ?
Ba4 O2 . 2_665 2.816(3) ?
Ba4 O3 . 5_556 2.832(4) ?
Ba4 O3 . 6_556 2.832(4) ?
Ba4 O6 . 11_566 2.604(4) ?
Ba4 O6 . 12_656 2.604(4) ?
B1 O4 . . 1.391(7) ?
B1 O5 . . 1.385(8) ?
B1 O6 . . 1.377(8) ?
B2 O1 . . 1.363(10) ?
B2 O2 . 6_456 1.378(10) ?
B2 O3 . . 1.387(10) ?
B3 O7 . . 1.200(8) ?
B3 O7 . 2_565 1.200(8) ?
B3 O7 . 7_456 1.353(12) ?
B3 O7 . 8_556 1.353(12) ?
B3 O8 . . 1.39(2) ?
Li1 F1 . 5_556 2.152(6) ?
Li1 F1 . 6_456 2.152(6) ?
Li1 F2 . . 1.987(6) ?
Li1 F2 . 2_565 1.987(6) ?
Li1 O8 . . 1.90(4) ?
Li1 O8 . 9_566 2.30(4) ?

loop_
_geom_hbond_atom_site_label_D
_geom_hbond_atom_site_label_H
_geom_hbond_atom_site_label_A
_geom_hbond_site_symmetry_D
_geom_hbond_site_symmetry_H
_geom_hbond_site_symmetry_A
_geom_hbond_distance_DH
_geom_hbond_distance_HA
_geom_hbond_distance_DA
_geom_hbond_angle_DHA
_geom_hbond_publ_flag
? ? ? ? ? ? ? ? ? ? ?

loop_
_geom_torsion_atom_site_label_1
_geom_torsion_atom_site_label_2
_geom_torsion_atom_site_label_3
_geom_torsion_atom_site_label_4
_geom_torsion_site_symmetry_1
_geom_torsion_site_symmetry_2
_geom_torsion_site_symmetry_3
_geom_torsion_site_symmetry_4
_geom_torsion
_geom_torsion_publ_flag
? ? ? ? ? ? ? ? ? ?

loop_
_restr_angle_atom_site_label_1
_restr_angle_site_symmetry_1
_restr_angle_atom_site_label_2
_restr_angle_site_symmetry_2
_restr_angle_atom_site_label_3
_restr_angle_site_symmetry_3
_restr_angle_target
_restr_angle_target_weight_param
? ? ? ? ? ? ? ?

loop_
_restr_distance_atom_site_label_1
_restr_distance_site_symmetry_1
_restr_distance_atom_site_label_2
_restr_distance_site_symmetry_2
_restr_distance_target
_restr_distance_target_weight_param
? ? ? ? ? ?

loop_
_restr_equal_angle_atom_site_label_1
_restr_equal_angle_site_symmetry_1
_restr_equal_angle_atom_site_label_2
_restr_equal_angle_site_symmetry_2
_restr_equal_angle_atom_site_label_3
_restr_equal_angle_site_symmetry_3
_restr_equal_angle_class_class_id
_restr_equal_angle_class_target_weight_param
? ? ? ? ? ? ? ?

loop_
_restr_equal_distance_atom_site_label_1
_restr_equal_distance_site_symmetry_1
_restr_equal_distance_atom_site_label_2
_restr_equal_distance_site_symmetry_2
_restr_equal_distance_class_class_id
_restr_equal_distance_class_target_weight_param
? ? ? ? ? ?

loop_
_restr_equal_torsion_atom_site_label_1
_restr_equal_torsion_site_symmetry_1
_restr_equal_torsion_atom_site_label_2
_restr_equal_torsion_site_symmetry_2
_restr_equal_torsion_atom_site_label_3
_restr_equal_torsion_site_symmetry_3
_restr_equal_torsion_atom_site_label_4
_restr_equal_torsion_site_symmetry_4
_restr_equal_torsion_class_class_id
_restr_equal_torsion_class_target_weight_param
? ? ? ? ? ? ? ? ? ?

loop_
_restr_torsion_atom_site_label_1
_restr_torsion_site_symmetry_1
_restr_torsion_atom_site_label_2
_restr_torsion_site_symmetry_2
_restr_torsion_atom_site_label_3
_restr_torsion_site_symmetry_3
_restr_torsion_atom_site_label_4
_restr_torsion_site_symmetry_4
_restr_torsion_angle_target
_restr_torsion_weight_param
? ? ? ? ? ? ? ? ? ?

loop_
_twin_individual_id
_twin_individual_mass_fraction_refined
_twin_individual_twin_matrix_11
_twin_individual_twin_matrix_12
_twin_individual_twin_matrix_13
_twin_individual_twin_matrix_21
_twin_individual_twin_matrix_22
_twin_individual_twin_matrix_23
_twin_individual_twin_matrix_31
_twin_individual_twin_matrix_32
_twin_individual_twin_matrix_33
? ? ? ? ? ? ? ? ? ? ?

loop_
_jana_atom_site_adp_c_label
_jana_atom_site_adp_c_type_symbol
_jana_atom_site_adp_c_111
_jana_atom_site_adp_c_112
_jana_atom_site_adp_c_113
_jana_atom_site_adp_c_122
_jana_atom_site_adp_c_123
_jana_atom_site_adp_c_133
_jana_atom_site_adp_c_222
_jana_atom_site_adp_c_223
_jana_atom_site_adp_c_233
_jana_atom_site_adp_c_333
? ? ? ? ? ? ? ? ? ? ? ?

loop_
_jana_atom_site_adp_d_label
_jana_atom_site_adp_d_type_symbol
_jana_atom_site_adp_d_1111
_jana_atom_site_adp_d_1112
_jana_atom_site_adp_d_1113
_jana_atom_site_adp_d_1122
_jana_atom_site_adp_d_1123
_jana_atom_site_adp_d_1133
_jana_atom_site_adp_d_1222
_jana_atom_site_adp_d_1223
_jana_atom_site_adp_d_1233
_jana_atom_site_adp_d_1333
_jana_atom_site_adp_d_2222
_jana_atom_site_adp_d_2223
_jana_atom_site_adp_d_2233
_jana_atom_site_adp_d_2333
_jana_atom_site_adp_d_3333
? ? ? ? ? ? ? ? ? ? ? ? ? ? ? ? ?

loop_
_jana_atom_site_adp_e_label
_jana_atom_site_adp_e_type_symbol
_jana_atom_site_adp_e_11111
_jana_atom_site_adp_e_11112
_jana_atom_site_adp_e_11113
_jana_atom_site_adp_e_11122
_jana_atom_site_adp_e_11123
_jana_atom_site_adp_e_11133
_jana_atom_site_adp_e_11222
_jana_atom_site_adp_e_11223
_jana_atom_site_adp_e_11233
_jana_atom_site_adp_e_11333
_jana_atom_site_adp_e_12222
_jana_atom_site_adp_e_12223
_jana_atom_site_adp_e_12233
_jana_atom_site_adp_e_12333
_jana_atom_site_adp_e_13333
_jana_atom_site_adp_e_22222
_jana_atom_site_adp_e_22223
_jana_atom_site_adp_e_22233
_jana_atom_site_adp_e_22333
_jana_atom_site_adp_e_23333
_jana_atom_site_adp_e_33333
? ? ? ? ? ? ? ? ? ? ? ? ? ? ? ? ? ? ? ? ? ? ?

loop_
_jana_atom_site_adp_f_label
_jana_atom_site_adp_f_type_symbol
_jana_atom_site_adp_f_111111
_jana_atom_site_adp_f_111112
_jana_atom_site_adp_f_111113
_jana_atom_site_adp_f_111122
_jana_atom_site_adp_f_111123
_jana_atom_site_adp_f_111133
_jana_atom_site_adp_f_111222
_jana_atom_site_adp_f_111223
_jana_atom_site_adp_f_111233
_jana_atom_site_adp_f_111333
_jana_atom_site_adp_f_112222
_jana_atom_site_adp_f_112223
_jana_atom_site_adp_f_112233
_jana_atom_site_adp_f_112333
_jana_atom_site_adp_f_113333
_jana_atom_site_adp_f_122222
_jana_atom_site_adp_f_122223
_jana_atom_site_adp_f_122233
_jana_atom_site_adp_f_122333
_jana_atom_site_adp_f_123333
_jana_atom_site_adp_f_133333
_jana_atom_site_adp_f_222222
_jana_atom_site_adp_f_222223
_jana_atom_site_adp_f_222233
_jana_atom_site_adp_f_222333
_jana_atom_site_adp_f_223333
_jana_atom_site_adp_f_233333
_jana_atom_site_adp_f_333333
? ? ? ? ? ? ? ? ? ? ? ? ? ? ? ? ? ? ? ? ? ? ? ? ? ? ? ? ? ?

loop_
_publcif_info_exptl_table_extra_item
sin_theta_over_lambda_max

loop_
_publcif_info_exptl_table_header_item
?
